data_7050736
loop_
_publ_author_name
'Li, Dong-Feng'
'Gao, Song'
'Zheng, Li-Min'
'Sun, Wei-Yin'
'Okamura, Taka-aki'
'Ueyama, Norikazu'
'Tang, Wen-Xia'

_publ_section_title
;
 A novel Cu(II)-W(V) bimetallic assembly magnet
 {[Cu(en)~2~]~3~[W(CN)~8~]~2~&#x00B7;H~2~O}\\infty
 (en = ethylenediamine) with cube-like W~8~Cu~12~ units from
 a coordinated anion template self-assembly reaction
;
_journal_issue 4
_journal_name_full 'New Journal of Chemistry'
_journal_page_first 485
_journal_page_last 489
_journal_paper_doi 10.1039/b108791f
_journal_volume 26
_journal_year 2002
_chemical_formula_sum 'C28 H50 Cu3 N28 O W2'
_chemical_formula_weight 1353.28
_chemical_name_systematic ?
_space_group_IT_number 2
_symmetry_cell_setting triclinic
_symmetry_space_group_name_Hall '-P 1'
_symmetry_space_group_name_H-M 'P -1'
_atom_sites_solution_hydrogens geom
_atom_sites_solution_primary direct
_atom_sites_solution_secondary difmap
_audit_creation_method SHELXL-97
_cell_angle_alpha 87.479(2)
_cell_angle_beta 87.473(2)
_cell_angle_gamma 88.683(2)
_cell_formula_units_Z 2
_cell_length_a 10.4759(12)
_cell_length_b 14.7380(16)
_cell_length_c 15.3325(17)
_cell_measurement_temperature 293(2)
_cell_volume 2362.1(5)
_computing_cell_refinement 'Bruker SMART'
_computing_data_collection 'Bruker SMART'
_computing_data_reduction 'Bruker SHELXTL'
_computing_molecular_graphics 'Bruker SHELXTL'
_computing_publication_material 'Bruker SHELXTL'
_computing_structure_refinement 'SHELXL-97 (Sheldrick, 1997)'
_computing_structure_solution 'SHELXS-97 (Sheldrick, 1990)'
_diffrn_ambient_temperature 293(2)
_diffrn_measured_fraction_theta_full 0.911
_diffrn_measured_fraction_theta_max 0.911
_diffrn_measurement_device_type 'CCD area detector'
_diffrn_measurement_method 'phi and omega scans'
_diffrn_radiation_monochromator graphite
_diffrn_radiation_source 'fine-focus sealed tube'
_diffrn_radiation_type MoK\a
_diffrn_radiation_wavelength 0.71073
_diffrn_reflns_av_R_equivalents 0.0334
_diffrn_reflns_av_sigmaI/netI 0.1065
_diffrn_reflns_limit_h_max 13
_diffrn_reflns_limit_h_min -13
_diffrn_reflns_limit_k_max 19
_diffrn_reflns_limit_k_min -13
_diffrn_reflns_limit_l_max 20
_diffrn_reflns_limit_l_min -18
_diffrn_reflns_number 14855
_diffrn_reflns_theta_full 28.00
_diffrn_reflns_theta_max 28.00
_diffrn_reflns_theta_min 1.38
_exptl_absorpt_coefficient_mu 6.238
_exptl_absorpt_correction_T_max 0.418
_exptl_absorpt_correction_T_min 0.276
_exptl_absorpt_correction_type empirical
_exptl_crystal_colour Dark-blue
_exptl_crystal_density_diffrn 1.903
_exptl_crystal_density_method 'not measured'
_exptl_crystal_description Block
_exptl_crystal_F_000 1314
_exptl_crystal_size_max 0.20
_exptl_crystal_size_mid 0.16
_exptl_crystal_size_min 0.14
_refine_diff_density_max 2.013
_refine_diff_density_min -1.576
_refine_diff_density_rms 0.156
_refine_ls_extinction_method none
_refine_ls_goodness_of_fit_ref 0.967
_refine_ls_hydrogen_treatment mixed
_refine_ls_matrix_type full
_refine_ls_number_parameters 547
_refine_ls_number_reflns 10407
_refine_ls_number_restraints 6
_refine_ls_restrained_S_all 0.967
_refine_ls_R_factor_all 0.0812
_refine_ls_R_factor_gt 0.0508
_refine_ls_shift/su_max 0.001
_refine_ls_shift/su_mean 0.000
_refine_ls_structure_factor_coef Fsqd
_refine_ls_weighting_details 'calc w=1/[\s^2^(Fo^2^)+(0.0000P)^2^+0.0000P] where P=(Fo^2^+2Fc^2^)/3'
_refine_ls_weighting_scheme calc
_refine_ls_wR_factor_gt 0.0678
_refine_ls_wR_factor_ref 0.0731
_reflns_number_gt 7139
_reflns_number_total 10407
_reflns_threshold_expression >2sigma(I)
_cod_data_source_file b108791f.txt
_cod_data_source_block Cu3W2
_cod_depositor_comments
;
The following automatic conversions were performed:
'_symmetry_cell_setting' value 'Triclinic' changed to 'triclinic'
according to '/home/saulius/struct/CIF-dictionaries/cif_core.dic'
dictionary named 'cif_core.dic' version 2.4.1 from 2010-06-29.

Automatic conversion script
Id: cif_fix_enum 1527 2010-12-29 10:47:43Z saulius 
;
_cod_original_sg_symbol_H-M P-1
_cod_database_code 7050736

loop_
_symmetry_equiv_pos_as_xyz
'x, y, z'
'-x, -y, -z'

loop_
_atom_site_label
_atom_site_type_symbol
_atom_site_fract_x
_atom_site_fract_y
_atom_site_fract_z
_atom_site_U_iso_or_equiv
_atom_site_adp_type
_atom_site_occupancy
_atom_site_symmetry_multiplicity
_atom_site_calc_flag
_atom_site_refinement_flags
_atom_site_disorder_assembly
_atom_site_disorder_group
W1 W 0.00424(3) 0.74784(2) 0.243053(19) 0.02637(8) Uani 1 1 d . . .
W2 W 0.46187(3) 0.23404(2) 0.25132(2) 0.03923(10) Uani 1 1 d . . .
Cu1 Cu 0.50054(9) 0.79050(7) 0.25850(6) 0.0434(3) Uani 1 1 d . F .
Cu2 Cu 0.0000 1.0000 0.5000 0.0366(3) Uani 1 2 d S . .
Cu3 Cu 0.0000 0.5000 0.0000 0.0425(4) Uani 1 2 d S . .
Cu4 Cu 0.0000 0.0000 0.0000 0.0532(4) Uani 1 2 d S . .
Cu5 Cu 0.0000 0.5000 0.5000 0.1101(8) Uani 1 2 d SD . .
C1 C 0.1924(7) 0.7685(5) 0.2918(5) 0.039(2) Uani 1 1 d . . .
N1 N 0.2916(6) 0.7779(5) 0.3153(4) 0.0508(19) Uani 1 1 d . . .
C2 C 0.1067(7) 0.6193(6) 0.2447(5) 0.042(2) Uani 1 1 d . . .
N2 N 0.1583(8) 0.5514(5) 0.2492(5) 0.082(3) Uani 1 1 d . . .
C3 C -0.0179(7) 0.8745(5) 0.3138(5) 0.040(2) Uani 1 1 d . . .
N3 N -0.0295(7) 0.9370(5) 0.3512(4) 0.058(2) Uani 1 1 d . . .
C4 C -0.0216(7) 0.7048(5) 0.3781(5) 0.042(2) Uani 1 1 d . . .
N4 N -0.0396(8) 0.6779(5) 0.4489(5) 0.070(2) Uani 1 1 d . . .
C5 C 0.0911(7) 0.8478(5) 0.1534(5) 0.0344(19) Uani 1 1 d . . .
N5 N 0.1373(6) 0.8992(5) 0.1066(4) 0.0522(19) Uani 1 1 d . . .
C6 C -0.1439(7) 0.6496(5) 0.2508(5) 0.041(2) Uani 1 1 d . . .
N6 N -0.2250(6) 0.5973(5) 0.2577(5) 0.057(2) Uani 1 1 d . . .
C7 C -0.1657(7) 0.8171(5) 0.1963(5) 0.0343(19) Uani 1 1 d . . .
N7 N -0.2560(6) 0.8512(5) 0.1709(5) 0.059(2) Uani 1 1 d . . .
C8 C -0.0008(7) 0.6984(5) 0.1132(5) 0.0362(19) Uani 1 1 d . . .
N8 N -0.0010(6) 0.6689(4) 0.0458(4) 0.0523(19) Uani 1 1 d . . .
C10 C 0.4673(9) 0.3812(7) 0.2371(6) 0.062(3) Uani 1 1 d . E .
N10 N 0.4721(8) 0.4574(6) 0.2296(6) 0.099(3) Uani 1 1 d . . .
C11 C 0.3659(8) 0.2669(6) 0.1330(6) 0.063(3) Uani 1 1 d . E .
C13 C 0.6066(8) 0.1378(6) 0.2952(7) 0.072(3) Uani 1 1 d . E .
C15 C 0.2754(8) 0.2811(6) 0.2938(6) 0.068(3) Uani 1 1 d . E .
C16 C 0.5087(8) 0.2778(6) 0.3771(6) 0.057(3) Uani 1 1 d . E .
N16 N 0.5311(9) 0.3015(6) 0.4456(5) 0.089(3) Uani 1 1 d . . .
N17 N 0.5865(6) 0.7413(5) 0.3673(4) 0.063(2) Uani 1 1 d . . .
H17C H 0.5295 0.7113 0.4028 0.076 Uiso 1 1 calc R . .
H17D H 0.6502 0.7022 0.3524 0.076 Uiso 1 1 calc R . .
C17 C 0.6381(9) 0.8175(8) 0.4131(6) 0.081(4) Uani 1 1 d . . .
H17A H 0.6515 0.7998 0.4738 0.097 Uiso 1 1 calc R . .
H17B H 0.7190 0.8362 0.3856 0.097 Uiso 1 1 calc R . .
C18 C 0.5430(8) 0.8917(7) 0.4072(6) 0.071(3) Uani 1 1 d . . .
H18A H 0.5760 0.9460 0.4308 0.086 Uiso 1 1 calc R . .
H18B H 0.4657 0.8751 0.4407 0.086 Uiso 1 1 calc R . .
N18 N 0.5149(6) 0.9088(4) 0.3145(5) 0.063(2) Uani 1 1 d . . .
H18C H 0.5778 0.9412 0.2872 0.075 Uiso 1 1 calc R . .
H18D H 0.4412 0.9410 0.3103 0.075 Uiso 1 1 calc R . .
N19 N 0.4488(6) 0.8451(5) 0.1435(4) 0.062(2) Uani 1 1 d . . .
H19E H 0.3807 0.8829 0.1502 0.075 Uiso 0.50 1 calc PR A 1
H19F H 0.5134 0.8758 0.1163 0.075 Uiso 0.50 1 calc PR A 1
H19G H 0.3663 0.8630 0.1498 0.075 Uiso 0.50 1 d PR A 2
H19H H 0.4947 0.8954 0.1320 0.075 Uiso 0.50 1 d PR A 2
N20 N 0.5038(7) 0.6730(5) 0.1990(5) 0.078(2) Uani 1 1 d . . .
H20E H 0.5721 0.6395 0.2157 0.094 Uiso 0.50 1 calc PR B 1
H20F H 0.4331 0.6420 0.2156 0.094 Uiso 0.50 1 calc PR B 1
H20G H 0.5843 0.6529 0.1875 0.094 Uiso 0.50 1 d PR B 2
H20H H 0.4608 0.6301 0.2310 0.094 Uiso 0.50 1 d PR B 2
N21 N 0.1782(5) 0.9453(4) 0.5064(4) 0.0463(18) Uani 1 1 d . . .
H21A H 0.2228 0.9567 0.4558 0.056 Uiso 1 1 calc R . .
H21B H 0.2194 0.9696 0.5497 0.056 Uiso 1 1 calc R . .
C21 C 0.1671(7) 0.8466(5) 0.5231(5) 0.043(2) Uani 1 1 d . . .
H21C H 0.2465 0.8209 0.5445 0.052 Uiso 1 1 calc R . .
H21D H 0.1488 0.8175 0.4697 0.052 Uiso 1 1 calc R . .
C22 C -0.0611(7) 1.1682(5) 0.4103(5) 0.047(2) Uani 1 1 d . . .
H22C H -0.0837 1.1452 0.3548 0.057 Uiso 1 1 calc R . .
H22D H -0.0448 1.2326 0.4018 0.057 Uiso 1 1 calc R . .
N22 N 0.0529(5) 1.1199(4) 0.4420(4) 0.0419(17) Uani 1 1 d . . .
H22A H 0.0910 1.1536 0.4805 0.050 Uiso 1 1 calc R . .
H22B H 0.1090 1.1102 0.3970 0.050 Uiso 1 1 calc R . .
N23 N -0.1376(6) 0.4666(4) 0.0899(4) 0.0532(19) Uani 1 1 d . . .
H23A H -0.1410 0.4058 0.0972 0.064 Uiso 1 1 calc R . .
H23B H -0.1202 0.4895 0.1415 0.064 Uiso 1 1 calc R . .
C23 C -0.2601(8) 0.5032(7) 0.0610(6) 0.071(3) Uani 1 1 d . . .
H23C H -0.3295 0.4697 0.0901 0.085 Uiso 1 1 calc R . .
H23D H -0.2699 0.5664 0.0754 0.085 Uiso 1 1 calc R . .
C24 C 0.2635(8) 0.5049(6) 0.0328(7) 0.072(3) Uani 1 1 d . . .
H24C H 0.2648 0.5683 0.0470 0.086 Uiso 1 1 calc R . .
H24D H 0.3396 0.4746 0.0548 0.086 Uiso 1 1 calc R . .
N24 N 0.1486(6) 0.4622(4) 0.0723(4) 0.0500(18) Uani 1 1 d . . .
H24A H 0.1347 0.4799 0.1274 0.060 Uiso 1 1 calc R . .
H24B H 0.1586 0.4013 0.0738 0.060 Uiso 1 1 calc R . .
N25 N 0.1094(6) 0.1010(5) 0.0400(4) 0.063(2) Uani 1 1 d . . .
H25E H 0.1762 0.0776 0.0690 0.075 Uiso 0.50 1 calc PR C 1
H25F H 0.1392 0.1352 -0.0062 0.075 Uiso 0.50 1 calc PR C 1
H25G H 0.1914 0.0818 0.0415 0.075 Uiso 0.50 1 d PR C 2
H25H H 0.1053 0.1490 0.0018 0.075 Uiso 0.50 1 d PR C 2
N26 N -0.1241(6) 0.0392(5) 0.0952(4) 0.059(2) Uani 1 1 d . . .
H26E H -0.1889 0.0722 0.0724 0.071 Uiso 0.50 1 calc PR D 1
H26F H -0.1565 -0.0095 0.1251 0.071 Uiso 0.50 1 calc PR D 1
H26G H -0.2044 0.0407 0.0764 0.071 Uiso 0.50 1 d PR D 2
H26H H -0.1206 -0.0002 0.1416 0.071 Uiso 0.50 1 d PR D 2
C9A C 0.6250(15) 0.2602(10) 0.1604(11) 0.030(4) Uiso 0.50 1 d P E 1
N9A N 0.7152(13) 0.2778(9) 0.1197(8) 0.041(3) Uiso 0.50 1 d P E 1
N11A N 0.2955(16) 0.2682(12) 0.0751(12) 0.060(5) Uiso 0.50 1 d P E 1
C12A C 0.4258(19) 0.1175(13) 0.1704(12) 0.056(5) Uiso 0.50 1 d P E 1
N12A N 0.4124(16) 0.0567(12) 0.1297(11) 0.081(5) Uiso 0.50 1 d P E 1
N13A N 0.6894(12) 0.0857(9) 0.3037(9) 0.032(3) Uiso 0.50 1 d P E 1
C14A C 0.3518(17) 0.1236(13) 0.3011(11) 0.046(5) Uiso 0.50 1 d P E 1
N14A N 0.2993(16) 0.0599(12) 0.3310(12) 0.085(6) Uiso 0.50 1 d P E 1
N15A N 0.1628(15) 0.2995(11) 0.2986(11) 0.056(5) Uiso 0.50 1 d P E 1
C9B C 0.645(3) 0.2750(17) 0.1994(16) 0.088(8) Uiso 0.50 1 d P E 2
N9B N 0.744(2) 0.2954(16) 0.1773(17) 0.144(9) Uiso 0.50 1 d P E 2
N11B N 0.3349(18) 0.3002(12) 0.0628(12) 0.069(6) Uiso 0.50 1 d P E 2
C12B C 0.515(2) 0.1293(15) 0.1659(14) 0.077(7) Uiso 0.50 1 d P E 2
N12B N 0.534(2) 0.0694(15) 0.1205(13) 0.120(7) Uiso 0.50 1 d P E 2
N13B N 0.6616(18) 0.0854(14) 0.3459(12) 0.090(7) Uiso 0.50 1 d P E 2
C14B C 0.3785(14) 0.1287(10) 0.3404(10) 0.027(4) Uiso 0.50 1 d P E 2
N14B N 0.3333(11) 0.0730(8) 0.3807(8) 0.033(3) Uiso 0.50 1 d P E 2
N15B N 0.1883(18) 0.3112(12) 0.3375(11) 0.068(5) Uiso 0.50 1 d P E 2
C19A C 0.4118(16) 0.7538(13) 0.0870(12) 0.044(5) Uiso 0.50 1 d P F 1
H19A H 0.3277 0.7321 0.1053 0.052 Uiso 0.50 1 calc PR F 1
H19B H 0.4134 0.7688 0.0247 0.052 Uiso 0.50 1 calc PR F 1
C20A C 0.5098(16) 0.6862(12) 0.1078(11) 0.045(5) Uiso 0.50 1 d P F 1
H20A H 0.4939 0.6298 0.0801 0.054 Uiso 0.50 1 calc PR F 1
H20B H 0.5934 0.7075 0.0876 0.054 Uiso 0.50 1 calc PR F 1
C19B C 0.459(2) 0.7927(14) 0.0772(13) 0.070(7) Uiso 0.50 1 d P F 2
H19C H 0.5427 0.7983 0.0484 0.084 Uiso 0.50 1 calc PR F 2
H19D H 0.3951 0.8104 0.0353 0.084 Uiso 0.50 1 calc PR F 2
C20B C 0.439(2) 0.6978(17) 0.1099(15) 0.084(7) Uiso 0.50 1 d P F 2
H20C H 0.4732 0.6571 0.0661 0.101 Uiso 0.50 1 calc PR F 2
H20D H 0.3481 0.6876 0.1175 0.101 Uiso 0.50 1 calc PR F 2
C25A C 0.019(2) 0.1605(15) 0.1026(14) 0.071(7) Uiso 0.50 1 d P G 1
H25A H 0.0699 0.1978 0.1380 0.085 Uiso 0.50 1 calc PR G 1
H25B H -0.0375 0.1997 0.0689 0.085 Uiso 0.50 1 calc PR G 1
C26A C -0.0500(18) 0.0964(13) 0.1552(11) 0.047(5) Uiso 0.50 1 d P G 1
H26A H -0.1085 0.1272 0.1955 0.057 Uiso 0.50 1 calc PR G 1
H26B H 0.0078 0.0580 0.1889 0.057 Uiso 0.50 1 calc PR G 1
C25B C 0.0634(19) 0.1330(17) 0.1174(15) 0.076(8) Uiso 0.50 1 d P G 2
H25C H 0.0814 0.1970 0.1202 0.091 Uiso 0.50 1 calc PR G 2
H25D H 0.1037 0.1004 0.1656 0.091 Uiso 0.50 1 calc PR G 2
C26B C -0.087(3) 0.118(2) 0.1239(19) 0.109(10) Uiso 0.50 1 d P G 2
H26C H -0.1169 0.1224 0.1844 0.131 Uiso 0.50 1 calc PR G 2
H26D H -0.1285 0.1671 0.0905 0.131 Uiso 0.50 1 calc PR G 2
N27A N 0.1802(13) 0.4891(18) 0.4510(18) 0.098(9) Uiso 0.50 1 d PD H 1
H27E H 0.1974 0.4321 0.4343 0.117 Uiso 0.50 1 calc PR H 1
H27F H 0.1923 0.5276 0.4043 0.117 Uiso 0.50 1 calc PR H 1
C27A C 0.257(5) 0.510(3) 0.516(3) 0.158(16) Uiso 0.50 1 d PD H 1
H27A H 0.3352 0.5357 0.4902 0.189 Uiso 0.50 1 calc PR H 1
H27B H 0.2805 0.4547 0.5485 0.189 Uiso 0.50 1 calc PR H 1
N27B N 0.1530(17) 0.470(2) 0.4240(15) 0.153(15) Uiso 0.50 1 d PD H 2
H27G H 0.1573 0.4090 0.4188 0.184 Uiso 0.50 1 calc PR H 2
H27H H 0.1423 0.4952 0.3703 0.184 Uiso 0.50 1 calc PR H 2
C27B C 0.270(3) 0.498(2) 0.4537(16) 0.165(14) Uiso 0.50 1 d PD H 2
H27C H 0.2961 0.5521 0.4199 0.199 Uiso 0.50 1 calc PR H 2
H27D H 0.3345 0.4508 0.4431 0.199 Uiso 0.50 1 calc PR H 2
C28A C 0.2013(18) 0.5751(13) 0.5793(12) 0.061(5) Uiso 0.50 1 d PD H 1
H28A H 0.2045 0.6362 0.5530 0.073 Uiso 0.50 1 calc PR H 1
H28B H 0.2520 0.5734 0.6308 0.073 Uiso 0.50 1 calc PR H 1
N28A N 0.0640(13) 0.5533(9) 0.6062(7) 0.056(4) Uiso 0.50 1 d PD H 1
H28E H 0.0189 0.6039 0.6198 0.067 Uiso 0.50 1 calc PR H 1
H28F H 0.0601 0.5132 0.6522 0.067 Uiso 0.50 1 calc PR H 1
C28B C 0.266(3) 0.518(3) 0.5476(16) 0.111(13) Uiso 0.50 1 d PD H 2
H28C H 0.2958 0.4647 0.5814 0.133 Uiso 0.50 1 calc PR H 2
H28D H 0.3220 0.5675 0.5570 0.133 Uiso 0.50 1 calc PR H 2
N28B N 0.1391(14) 0.5409(12) 0.5753(11) 0.088(6) Uiso 0.50 1 d PD H 2
H28G H 0.1328 0.6017 0.5781 0.105 Uiso 0.50 1 calc PR H 2
H28H H 0.1247 0.5170 0.6298 0.105 Uiso 0.50 1 calc PR H 2
O1W O 0.9375(14) 0.3627(11) 0.2504(10) 0.179(7) Uiso 0.60 1 d P . .
H1WB H 0.9633 0.3809 0.2983 0.269 Uiso 0.60 1 d PR . .
H1WA H 0.9965 0.3689 0.2108 0.269 Uiso 0.60 1 d PR . .
O2W O 0.624(2) -0.0151(16) 0.0136(14) 0.160(9) Uiso 0.40 1 d P . .
H2WB H 0.6830 -0.0149 -0.0262 0.240 Uiso 0.40 1 d PR . .
H2WA H 0.5824 -0.0639 0.0125 0.240 Uiso 0.40 1 d PR . .

loop_
_atom_site_aniso_label
_atom_site_aniso_U_11
_atom_site_aniso_U_22
_atom_site_aniso_U_33
_atom_site_aniso_U_23
_atom_site_aniso_U_13
_atom_site_aniso_U_12
W1 0.03056(17) 0.02369(17) 0.02485(17) -0.00341(13) 0.00022(12) 0.00129(13)
W2 0.0395(2) 0.0354(2) 0.0416(2) 0.00751(16) 0.00450(16) -0.00424(16)
Cu1 0.0426(6) 0.0402(6) 0.0479(6) -0.0076(5) -0.0072(5) 0.0072(5)
Cu2 0.0320(7) 0.0332(8) 0.0436(8) 0.0009(6) 0.0044(6) 0.0019(6)
Cu3 0.0480(9) 0.0434(9) 0.0361(8) -0.0089(7) 0.0037(7) 0.0002(7)
Cu4 0.0752(11) 0.0466(10) 0.0367(9) 0.0024(7) 0.0094(8) -0.0091(8)
Cu5 0.203(2) 0.0719(14) 0.0574(13) 0.0257(11) -0.0361(14) -0.0379(15)
C1 0.046(5) 0.040(5) 0.032(5) 0.007(4) 0.002(4) -0.017(4)
N1 0.040(4) 0.062(5) 0.051(5) 0.000(4) -0.005(4) -0.010(4)
C2 0.055(5) 0.039(5) 0.030(5) 0.000(4) 0.000(4) 0.009(4)
N2 0.123(7) 0.065(6) 0.055(5) -0.007(5) -0.006(5) 0.054(6)
C3 0.052(5) 0.028(5) 0.040(5) 0.002(4) -0.002(4) 0.009(4)
N3 0.089(6) 0.037(5) 0.049(5) -0.016(4) -0.014(4) 0.010(4)
C4 0.064(6) 0.029(5) 0.033(5) -0.005(4) -0.001(4) -0.001(4)
N4 0.121(7) 0.049(5) 0.038(5) -0.001(4) 0.013(5) -0.010(5)
C5 0.045(5) 0.029(5) 0.030(4) 0.003(4) -0.005(4) -0.003(4)
N5 0.059(5) 0.045(5) 0.051(5) 0.009(4) 0.001(4) -0.001(4)
C6 0.048(5) 0.032(5) 0.042(5) -0.008(4) -0.010(4) 0.021(4)
N6 0.055(5) 0.046(5) 0.071(5) -0.006(4) 0.003(4) -0.017(4)
C7 0.041(5) 0.023(4) 0.037(5) 0.001(4) 0.012(4) 0.003(4)
N7 0.045(4) 0.061(5) 0.070(5) -0.012(4) -0.011(4) 0.014(4)
C8 0.049(5) 0.033(5) 0.026(4) -0.003(4) 0.001(4) 0.003(4)
N8 0.075(5) 0.042(5) 0.039(4) -0.013(4) 0.003(4) 0.010(4)
C10 0.075(7) 0.049(6) 0.061(6) -0.005(5) 0.005(5) -0.004(6)
N10 0.101(7) 0.044(6) 0.150(9) -0.003(6) 0.013(6) -0.013(6)
C11 0.066(7) 0.066(7) 0.056(6) -0.001(5) -0.004(5) 0.011(5)
C13 0.047(6) 0.047(6) 0.125(9) 0.013(6) -0.031(6) -0.013(5)
C15 0.066(7) 0.051(6) 0.083(7) 0.018(6) 0.025(6) 0.013(5)
C16 0.056(6) 0.057(7) 0.058(6) 0.008(5) 0.000(5) -0.004(5)
N16 0.128(8) 0.086(7) 0.054(6) -0.005(5) -0.006(6) -0.016(6)
N17 0.056(5) 0.069(6) 0.062(5) 0.002(4) 0.000(4) 0.038(5)
C17 0.057(7) 0.144(12) 0.045(6) -0.022(7) -0.008(5) -0.020(7)
C18 0.059(6) 0.083(8) 0.075(8) -0.043(6) 0.004(6) -0.017(6)
N18 0.053(5) 0.049(5) 0.087(6) -0.020(4) 0.008(4) -0.013(4)
N19 0.055(5) 0.079(6) 0.052(5) 0.007(4) -0.002(4) -0.008(4)
N20 0.075(6) 0.061(6) 0.101(7) -0.033(5) -0.010(5) 0.010(5)
N21 0.033(4) 0.047(5) 0.056(4) 0.013(4) 0.004(3) 0.007(3)
C21 0.040(5) 0.037(5) 0.053(5) -0.005(4) -0.002(4) 0.009(4)
C22 0.055(5) 0.051(6) 0.036(5) 0.003(4) -0.001(4) -0.001(5)
N22 0.038(4) 0.035(4) 0.053(4) 0.000(3) 0.002(3) -0.005(3)
N23 0.082(5) 0.038(4) 0.039(4) -0.007(3) 0.014(4) -0.001(4)
C23 0.043(6) 0.070(7) 0.096(8) 0.018(7) 0.021(6) 0.008(5)
C24 0.058(7) 0.059(7) 0.101(9) -0.018(6) -0.017(6) -0.001(5)
N24 0.062(5) 0.042(4) 0.048(4) -0.017(4) -0.006(4) 0.008(4)
N25 0.075(5) 0.061(5) 0.051(5) 0.003(4) 0.006(4) -0.003(4)
N26 0.070(5) 0.058(5) 0.048(5) 0.013(4) 0.014(4) -0.004(4)

loop_
_atom_type_symbol
_atom_type_description
_atom_type_scat_dispersion_real
_atom_type_scat_dispersion_imag
_atom_type_scat_source
C C 0.0033 0.0016 'International Tables Vol C Tables 4.2.6.8 and 6.1.1.4'
H H 0.0000 0.0000 'International Tables Vol C Tables 4.2.6.8 and 6.1.1.4'
N N 0.0061 0.0033 'International Tables Vol C Tables 4.2.6.8 and 6.1.1.4'
Cu Cu 0.3201 1.2651 'International Tables Vol C Tables 4.2.6.8 and 6.1.1.4'
W W -0.8490 6.8722 'International Tables Vol C Tables 4.2.6.8 and 6.1.1.4'
O O 0.0106 0.0060 'International Tables Vol C Tables 4.2.6.8 and 6.1.1.4'

loop_
_geom_angle_atom_site_label_1
_geom_angle_atom_site_label_2
_geom_angle_atom_site_label_3
_geom_angle
_geom_angle_site_symmetry_1
_geom_angle_site_symmetry_3
_geom_angle_publ_flag
C6 W1 C4 73.1(3) . . ?
C6 W1 C8 75.1(3) . . ?
C4 W1 C8 141.8(3) . . ?
C6 W1 C2 76.2(3) . . ?
C4 W1 C2 79.0(3) . . ?
C8 W1 C2 73.4(3) . . ?
C6 W1 C5 141.0(3) . . ?
C4 W1 C5 144.6(3) . . ?
C8 W1 C5 72.0(3) . . ?
C2 W1 C5 112.7(3) . . ?
C6 W1 C7 73.6(3) . . ?
C4 W1 C7 111.0(3) . . ?
C8 W1 C7 78.9(3) . . ?
C2 W1 C7 143.2(3) . . ?
C5 W1 C7 80.1(3) . . ?
C6 W1 C1 140.2(3) . . ?
C4 W1 C1 78.0(3) . . ?
C8 W1 C1 116.3(3) . . ?
C2 W1 C1 71.9(3) . . ?
C5 W1 C1 74.8(3) . . ?
C7 W1 C1 143.8(3) . . ?
C6 W1 C3 120.7(3) . . ?
C4 W1 C3 75.0(3) . . ?
C8 W1 C3 141.0(3) . . ?
C2 W1 C3 142.0(3) . . ?
C5 W1 C3 76.7(3) . . ?
C7 W1 C3 73.3(3) . . ?
C1 W1 C3 75.9(3) . . ?
C12B W2 C14A 76.8(7) . . ?
C12B W2 C15 129.5(7) . . ?
C14A W2 C15 69.9(5) . . ?
C12B W2 C9B 77.2(9) . . ?
C14A W2 C9B 145.3(8) . . ?
C15 W2 C9B 144.7(7) . . ?
C12B W2 C11 74.3(6) . . ?
C14A W2 C11 100.0(6) . . ?
C15 W2 C11 75.3(3) . . ?
C9B W2 C11 94.6(7) . . ?
C12B W2 C16 138.8(6) . . ?
C14A W2 C16 94.8(6) . . ?
C15 W2 C16 81.9(4) . . ?
C9B W2 C16 89.9(7) . . ?
C11 W2 C16 146.4(3) . . ?
C12B W2 C13 63.5(6) . . ?
C14A W2 C13 77.7(5) . . ?
C15 W2 C13 138.3(4) . . ?
C9B W2 C13 70.4(7) . . ?
C11 W2 C13 137.3(4) . . ?
C16 W2 C13 75.3(4) . . ?
C12B W2 C10 132.8(6) . . ?
C14A W2 C10 144.2(5) . . ?
C15 W2 C10 74.7(3) . . ?
C9B W2 C10 70.0(7) . . ?
C11 W2 C10 75.5(4) . . ?
C16 W2 C10 74.9(3) . . ?
C13 W2 C10 129.7(3) . . ?
C12B W2 C9A 63.6(7) . . ?
C14A W2 C9A 139.1(6) . . ?
C15 W2 C9A 144.9(4) . . ?
C9B W2 C9A 18.3(7) . . ?
C11 W2 C9A 79.3(5) . . ?
C16 W2 C9A 108.2(5) . . ?
C13 W2 C9A 76.3(5) . . ?
C10 W2 C9A 75.8(5) . . ?
C12B W2 C14B 87.3(7) . . ?
C14A W2 C14B 18.1(5) . . ?
C15 W2 C14B 72.3(4) . . ?
C9B W2 C14B 139.2(7) . . ?
C11 W2 C14B 117.4(5) . . ?
C16 W2 C14B 77.3(5) . . ?
C13 W2 C14B 68.9(4) . . ?
C10 W2 C14B 139.1(4) . . ?
C9A W2 C14B 142.2(5) . . ?
C12B W2 C12A 25.2(6) . . ?
C14A W2 C12A 58.7(7) . . ?
C15 W2 C12A 104.4(6) . . ?
C9B W2 C12A 101.2(9) . . ?
C11 W2 C12A 64.6(5) . . ?
C16 W2 C12A 146.6(5) . . ?
C13 W2 C12A 79.0(5) . . ?
C10 W2 C12A 138.5(5) . . ?
C9A W2 C12A 85.6(6) . . ?
C14B W2 C12A 73.8(6) . . ?
N18 Cu1 N20 174.5(3) . . ?
N18 Cu1 N19 95.1(3) . . ?
N20 Cu1 N19 85.1(3) . . ?
N18 Cu1 N17 83.1(3) . . ?
N20 Cu1 N17 95.7(3) . . ?
N19 Cu1 N17 169.3(3) . . ?
N18 Cu1 N1 90.1(3) . . ?
N20 Cu1 N1 95.3(3) . . ?
N19 Cu1 N1 94.2(2) . . ?
N17 Cu1 N1 96.3(3) . . ?
N22 Cu2 N22 180.000(1) . 2_576 ?
N22 Cu2 N21 83.8(2) . 2_576 ?
N22 Cu2 N21 96.2(2) 2_576 2_576 ?
N22 Cu2 N21 96.2(2) . . ?
N22 Cu2 N21 83.8(2) 2_576 . ?
N21 Cu2 N21 180.000(2) 2_576 . ?
N24 Cu3 N24 180.0(4) 2_565 . ?
N24 Cu3 N23 83.2(3) 2_565 . ?
N24 Cu3 N23 96.8(3) . . ?
N24 Cu3 N23 96.8(3) 2_565 2_565 ?
N24 Cu3 N23 83.2(3) . 2_565 ?
N23 Cu3 N23 180.0(4) . 2_565 ?
N26 Cu4 N26 180.0(4) . 2 ?
N26 Cu4 N25 84.6(3) . . ?
N26 Cu4 N25 95.4(3) 2 . ?
N26 Cu4 N25 95.4(3) . 2 ?
N26 Cu4 N25 84.6(3) 2 2 ?
N25 Cu4 N25 180.0(5) . 2 ?
N28A Cu5 N28A 180.000(2) . 2_566 ?
N28A Cu5 N27B 73.2(8) . 2_566 ?
N28A Cu5 N27B 106.8(9) 2_566 2_566 ?
N28A Cu5 N27B 106.8(9) . . ?
N28A Cu5 N27B 73.2(8) 2_566 . ?
N27B Cu5 N27B 180.000(4) 2_566 . ?
N28A Cu5 N27A 89.7(9) . . ?
N28A Cu5 N27A 90.3(9) 2_566 . ?
N27B Cu5 N27A 162.8(12) 2_566 . ?
N27B Cu5 N27A 17.2(12) . . ?
N28A Cu5 N27A 90.3(9) . 2_566 ?
N28A Cu5 N27A 89.7(9) 2_566 2_566 ?
N27B Cu5 N27A 17.2(12) 2_566 2_566 ?
N27B Cu5 N27A 162.8(12) . 2_566 ?
N27A Cu5 N27A 180.000(2) . 2_566 ?
N28A Cu5 N28B 153.5(5) . 2_566 ?
N28A Cu5 N28B 26.5(5) 2_566 2_566 ?
N27B Cu5 N28B 80.3(9) 2_566 2_566 ?
N27B Cu5 N28B 99.7(9) . 2_566 ?
N27A Cu5 N28B 116.8(9) . 2_566 ?
N27A Cu5 N28B 63.2(9) 2_566 2_566 ?
N28A Cu5 N28B 26.5(5) . . ?
N28A Cu5 N28B 153.5(5) 2_566 . ?
N27B Cu5 N28B 99.7(9) 2_566 . ?
N27B Cu5 N28B 80.3(9) . . ?
N27A Cu5 N28B 63.2(9) . . ?
N27A Cu5 N28B 116.8(9) 2_566 . ?
N28B Cu5 N28B 180.000(2) 2_566 . ?
N1 C1 W1 178.1(7) . . ?
C1 N1 Cu1 139.2(6) . . ?
N2 C2 W1 176.9(7) . . ?
N3 C3 W1 178.3(7) . . ?
N4 C4 W1 176.1(8) . . ?
N5 C5 W1 179.3(7) . . ?
N6 C6 W1 177.8(7) . . ?
N7 C7 W1 178.0(8) . . ?
N8 C8 W1 177.1(7) . . ?
N10 C10 W2 179.0(10) . . ?
N11A C11 N11B 31.4(11) . . ?
N11A C11 W2 164.2(13) . . ?
N11B C11 W2 164.3(13) . . ?
N13A C13 N13B 33.9(10) . . ?
N13A C13 W2 168.3(12) . . ?
N13B C13 W2 157.5(13) . . ?
N15B C15 N15A 33.6(10) . . ?
N15B C15 W2 162.3(13) . . ?
N15A C15 W2 164.0(13) . . ?
N16 C16 W2 178.4(9) . . ?
C17 N17 Cu1 109.2(6) . . ?
C18 C17 N17 106.4(8) . . ?
C17 C18 N18 108.4(7) . . ?
C18 N18 Cu1 109.0(6) . . ?
C19B N19 C19A 25.8(11) . . ?
C19B N19 Cu1 116.7(10) . . ?
C19A N19 Cu1 103.5(7) . . ?
C20A N20 C20B 28.6(9) . . ?
C20A N20 Cu1 111.7(9) . . ?
C20B N20 Cu1 103.5(10) . . ?
C21 N21 Cu2 108.1(4) . . ?
N21 C21 C22 107.6(6) . 2_576 ?
N22 C22 C21 107.8(6) . 2_576 ?
C22 N22 Cu2 108.9(4) . . ?
C23 N23 Cu3 109.2(5) . . ?
C24 C23 N23 108.6(7) 2_565 . ?
C23 C24 N24 107.4(8) 2_565 . ?
C24 N24 Cu3 108.3(5) . . ?
C25B N25 C25A 23.8(12) . . ?
C25B N25 Cu4 111.4(11) . . ?
C25A N25 Cu4 106.4(9) . . ?
C26B N26 C26A 27.1(13) . . ?
C26B N26 Cu4 108.9(13) . . ?
C26A N26 Cu4 106.8(8) . . ?
N9A C9A W2 173.2(16) . . ?
N12A C12A W2 177.1(19) . . ?
N14A C14A W2 175.0(17) . . ?
N9B C9B W2 176(3) . . ?
N12B C12B W2 175(2) . . ?
N14B C14B W2 175.4(15) . . ?
C20A C19A N19 104.6(12) . . ?
N20 C20A C19A 106.3(13) . . ?
N19 C19B C20B 108.3(16) . . ?
C19B C20B N20 113.9(18) . . ?
C26A C25A N25 104.6(15) . . ?
C25A C26A N26 107.9(15) . . ?
N25 C25B C26B 107.9(18) . . ?
N26 C26B C25B 114.8(19) . . ?
C27A N27A Cu5 106(2) . . ?
N27A C27A C28A 116(3) . . ?
C27B N27B Cu5 115.1(16) . . ?
N27B C27B C28B 114(2) . . ?
C27A C28A N28A 112(3) . . ?
C28A N28A Cu5 103.0(9) . . ?
N28B C28B C27B 110(2) . . ?
C28B N28B Cu5 116.1(16) . . ?

loop_
_geom_bond_atom_site_label_1
_geom_bond_atom_site_label_2
_geom_bond_distance
_geom_bond_site_symmetry_2
_geom_bond_publ_flag
W1 C6 2.143(9) . ?
W1 C4 2.146(8) . ?
W1 C8 2.153(8) . ?
W1 C2 2.155(8) . ?
W1 C5 2.159(7) . ?
W1 C7 2.166(7) . ?
W1 C1 2.171(8) . ?
W1 C3 2.203(8) . ?
W2 C12B 2.12(2) . ?
W2 C14A 2.113(19) . ?
W2 C15 2.142(8) . ?
W2 C9B 2.13(3) . ?
W2 C11 2.144(9) . ?
W2 C16 2.141(10) . ?
W2 C13 2.161(9) . ?
W2 C10 2.172(10) . ?
W2 C9A 2.187(16) . ?
W2 C14B 2.193(16) . ?
W2 C12A 2.21(2) . ?
Cu1 N18 1.989(7) . ?
Cu1 N20 1.991(7) . ?
Cu1 N19 1.997(6) . ?
Cu1 N17 2.029(6) . ?
Cu1 N1 2.329(6) . ?
Cu2 N22 2.021(5) . ?
Cu2 N22 2.021(5) 2_576 ?
Cu2 N21 2.021(5) 2_576 ?
Cu2 N21 2.021(5) . ?
Cu3 N24 2.005(6) 2_565 ?
Cu3 N24 2.005(6) . ?
Cu3 N23 2.004(6) . ?
Cu3 N23 2.004(6) 2_565 ?
Cu4 N26 2.007(6) . ?
Cu4 N26 2.007(6) 2 ?
Cu4 N25 2.031(7) . ?
Cu4 N25 2.031(7) 2 ?
Cu5 N28A 1.987(8) . ?
Cu5 N28A 1.987(8) 2_566 ?
Cu5 N27B 1.994(9) 2_566 ?
Cu5 N27B 1.994(9) . ?
Cu5 N27A 2.007(9) . ?
Cu5 N27A 2.007(9) 2_566 ?
Cu5 N28B 2.018(9) 2_566 ?
Cu5 N28B 2.018(9) . ?
C1 N1 1.128(8) . ?
C2 N2 1.128(8) . ?
C3 N3 1.107(8) . ?
C4 N4 1.148(8) . ?
C5 N5 1.123(8) . ?
C6 N6 1.158(9) . ?
C7 N7 1.137(8) . ?
C8 N8 1.138(8) . ?
C10 N10 1.127(10) . ?
C11 N11A 1.178(18) . ?
C11 N11B 1.218(18) . ?
C13 N13A 1.154(13) . ?
C13 N13B 1.225(18) . ?
C15 N15B 1.196(17) . ?
C15 N15A 1.204(16) . ?
C16 N16 1.157(10) . ?
N17 C17 1.476(11) . ?
C17 C18 1.464(11) . ?
C18 N18 1.474(10) . ?
N19 C19B 1.30(2) . ?
N19 C19A 1.693(19) . ?
N20 C20A 1.403(17) . ?
N20 C20B 1.58(2) . ?
N21 C21 1.472(9) . ?
C21 C22 1.488(9) 2_576 ?
C22 N22 1.467(8) . ?
C22 C21 1.488(9) 2_576 ?
N23 C23 1.460(9) . ?
C23 C24 1.450(11) 2_565 ?
C24 C23 1.450(11) 2_565 ?
C24 N24 1.466(10) . ?
N25 C25B 1.36(2) . ?
N25 C25A 1.59(2) . ?
N26 C26B 1.33(3) . ?
N26 C26A 1.52(2) . ?
C9A N9A 1.139(17) . ?
C12A N12A 1.13(2) . ?
C14A N14A 1.16(2) . ?
C9B N9B 1.12(3) . ?
C12B N12B 1.16(2) . ?
C14B N14B 1.108(17) . ?
C19A C20A 1.45(2) . ?
C19B C20B 1.48(3) . ?
C25A C26A 1.41(3) . ?
C25B C26B 1.60(3) . ?
N27A C27A 1.37(4) . ?
C27A C28A 1.479(10) . ?
N27B C27B 1.41(4) . ?
C27B C28B 1.480(10) . ?
C28A N28A 1.52(2) . ?
C28B N28B 1.42(3) . ?

loop_
_geom_hbond_atom_site_label_D
_geom_hbond_atom_site_label_H
_geom_hbond_atom_site_label_A
_geom_hbond_distance_DH
_geom_hbond_distance_HA
_geom_hbond_distance_DA
_geom_hbond_angle_DHA
_geom_hbond_site_symmetry_A
N(17) H(17C) N(16) 0.90(3) 2.38(2) 3.116(10) 138(6) 2_666
N(17) H(17D) N(6) 0.90(1) 2.47(8) 3.325(10) 156(7) 1_655
N(18) H(18C) N(13A) 0.90(1) 2.48(1) 3.213(14) 138(7) 1_565
N(18) H(18C) N(13B) 0.90(1) 2.53(4) 3.12(2) 123(1) 1_565
N(18) H(18D) N(14A) 0.90(2) 2.29(5) 3.145(18) 157(3) 1_565
N(18) H(18D) N(14B) 0.90(2) 2.49(1) 3.216(13) 137(8) 1_565
N(19) H(19E) N(12A) 0.90(1) 2.59(4) 3.132(19) 119(1) 1_565
N(19) H(19F) N(7) 0.90(1) 2.60(3) 3.143(9) 119(2) 1_655
N(19) H(19G) N(5) 0.90(2) 2.55(5) 3.407(9) 158(1) 1_555
N(19) H(19H) N(12A) 0.90(1) 2.51(1) 3.132(19) 126(7) 1_565
N(19) H(19H) N(12B) 0.90(1) 2.60(1) 3.44(2) 155(5) 1_565
N(20) H(20E) N(6) 0.90(1) 2.31(2) 3.181(10) 162(2) 1_655
N(20) H(20G) N(6) 0.90(1) 2.42(1) 3.181(10) 142(3) 1_655
N(20) H(20H) N(10) 0.90(1) 2.54(6) 3.214(12) 131(5) 1_555
N(21) H(21A) N(14A) 0.90(1) 2.50(6) 3.331(19) 152(6) 1_565
N(21) H(21A) N(14B) 0.90(1) 2.32(4) 3.073(13) 140(5) 1_565
N(21) H(21B) N(13A) 0.90(1) 2.57(3) 3.289(15) 137(1) 2_666
N(21) H(21B) N(13B) 0.90(1) 2.18(3) 2.89(2) 134(5) 2_666
N(22) H(22B) N(14A) 0.90(4) 2.31(7) 3.159(18) 155(6) 1_565
N(22) H(22B) N(14B) 0.90(5) 2.40(5) 3.116(13) 136(1) 1_565
N(23) H(23A) O(1W) 0.90(1) 2.57(1) 2.967(17) 107(3) 1_455
N(23) H(23A) N(9A) 0.90(1) 2.44(4) 3.218(15) 144(2) 1_455
N(23) H(23A) N(9B) 0.90(1) 2.32(1) 3.07(2) 140(1) 1_455
N(23) H(23B) O(1W) 0.90(1) 2.53(1) 2.967(17) 110(3) 1_455
N(23) H(23B) N(6) 0.90(1) 2.62(6) 3.364(10) 139(5) 1_555
N(24) H(24A) N(2) 0.90(1) 2.21(1) 3.072(10) 160(3) 1_555
N(24) H(24B) N(11A) 0.90(1) 2.40(3) 3.215(19) 150(1) 1_555
N(24) H(24B) N(11B) 0.90(1) 2.35(1) 3.053(19) 134(7) 1_555
N(26) H(26F) N(7) 0.90(1) 2.38(7) 3.269(10) 166(3) 1_545
N(27A) H(27E) N(15B) 0.90(1) 2.37(4) 3.21(3) 153(7) 1_555
N(27A) H(27F) N(2) 0.90(1) 2.42(9) 3.21(3) 144(5) 1_555
N(27B) H(27G) N(15A) 0.90(1) 2.50(1) 3.23(3) 137(5) 1_555
N(27B) H(27G) N(15B) 0.90(1) 1.96(1) 2.75(3) 145(1) 1_555
N(27B) H(27G) N(4) 0.90(1) 2.62(6) 3.08(3) 112(1) 2_566
N(27B) H(27H) N(2) 0.90(1) 2.00(1) 2.89(3) 168(1) 1_555
N(28A) H(28H) N(6) 0.90(1) 2.59(6) 3.443(14) 157(3) 2_566
